data_7111753
loop_
_publ_author_name
'Iwata, Shin'
'Hamura, Toshiyuki'
'Suzuki, Keisuke'

_publ_section_title
;
 Siloxy(trialkoxy)ethene undergoes regioselective [2+2] cycloaddition to
 ynones and ynoates en route to functionalized cyclobutenediones
;
_journal_issue 29
_journal_name_full 'Chemical Communications'
_journal_page_first 5316
_journal_page_last 5318
_journal_paper_doi 10.1039/c0cc00883d
_journal_volume 46
_journal_year 2010
_chemical_formula_moiety 'C19 H16 O5'
_chemical_formula_sum 'C19 H16 O5'
_chemical_formula_weight 324.32
_space_group_IT_number 14
_symmetry_cell_setting monoclinic
_symmetry_Int_Tables_number 14
_symmetry_space_group_name_Hall '-P 2ybc'
_symmetry_space_group_name_H-M 'P 1 21/c 1'
_atom_sites_solution_hydrogens geom
_atom_sites_solution_primary direct
_atom_sites_solution_secondary difmap
_audit_creation_method SHELXL-97
_cell_angle_alpha 90.00
_cell_angle_beta 100.071(2)
_cell_angle_gamma 90.00
_cell_formula_units_Z 4
_cell_length_a 9.8511(9)
_cell_length_b 9.3112(9)
_cell_length_c 18.1359(17)
_cell_measurement_reflns_used 11394
_cell_measurement_temperature 173(2)
_cell_measurement_theta_max 27.50
_cell_measurement_theta_min 2.10
_cell_volume 1637.9(3)
_computing_cell_refinement 'Bruker SAINT'
_computing_data_collection 'Bruker SMART'
_computing_data_reduction 'Bruker SAINT & SADABS'
_computing_molecular_graphics ORTEP-3
_computing_publication_material SHELXL-97
_computing_structure_refinement 'SHELXL-97 (Sheldrick, 1997)'
_computing_structure_solution 'SHELXS-97 (Sheldrick, 1990)'
_diffrn_ambient_temperature 173(2)
_diffrn_measured_fraction_theta_full 0.999
_diffrn_measured_fraction_theta_max 0.999
_diffrn_measurement_device_type 'Bruker SMART CCD area detector system'
_diffrn_measurement_method '\w scan'
_diffrn_radiation_monochromator graphite
_diffrn_radiation_probe x-ray
_diffrn_radiation_type MoK\a
_diffrn_radiation_wavelength 0.71073
_diffrn_reflns_av_R_equivalents 0.0227
_diffrn_reflns_av_sigmaI/netI 0.0212
_diffrn_reflns_limit_h_max 12
_diffrn_reflns_limit_h_min -12
_diffrn_reflns_limit_k_max 10
_diffrn_reflns_limit_k_min -12
_diffrn_reflns_limit_l_max 18
_diffrn_reflns_limit_l_min -23
_diffrn_reflns_number 11394
_diffrn_reflns_theta_full 27.50
_diffrn_reflns_theta_max 27.50
_diffrn_reflns_theta_min 2.10
_diffrn_source 'rotating anode x-ray tube'
_exptl_absorpt_coefficient_mu 0.095
_exptl_absorpt_correction_type none
_exptl_crystal_colour yellow
_exptl_crystal_density_diffrn 1.315
_exptl_crystal_density_method 'not measured'
_exptl_crystal_description platelet
_exptl_crystal_F_000 680
_exptl_crystal_size_max 0.50
_exptl_crystal_size_mid 0.40
_exptl_crystal_size_min 0.30
_refine_diff_density_max 0.252
_refine_diff_density_min -0.214
_refine_diff_density_rms 0.040
_refine_ls_extinction_method none
_refine_ls_goodness_of_fit_ref 1.035
_refine_ls_hydrogen_treatment refall
_refine_ls_matrix_type full
_refine_ls_number_parameters 281
_refine_ls_number_reflns 3762
_refine_ls_number_restraints 0
_refine_ls_restrained_S_all 1.035
_refine_ls_R_factor_all 0.0405
_refine_ls_R_factor_gt 0.0359
_refine_ls_shift/su_max 0.000
_refine_ls_shift/su_mean 0.000
_refine_ls_structure_factor_coef Fsqd
_refine_ls_weighting_details 'calc w=1/[\s^2^(Fo^2^)+(0.0463P)^2^+0.4326P] where P=(Fo^2^+2Fc^2^)/3'
_refine_ls_weighting_scheme calc
_refine_ls_wR_factor_gt 0.0929
_refine_ls_wR_factor_ref 0.0968
_reflns_number_gt 3318
_reflns_number_total 3762
_reflns_threshold_expression >2sigma(I)
_cod_data_source_file C0CC00883Dsup1.cif
_cod_data_source_block iwata
_cod_original_sg_symbol_H-M 'P 21/c'
_cod_database_code 7111753

loop_
_symmetry_equiv_pos_as_xyz
'x, y, z'
'-x, y+1/2, -z+1/2'
'-x, -y, -z'
'x, -y-1/2, z-1/2'

loop_
_atom_site_label
_atom_site_type_symbol
_atom_site_fract_x
_atom_site_fract_y
_atom_site_fract_z
_atom_site_U_iso_or_equiv
_atom_site_adp_type
_atom_site_occupancy
_atom_site_symmetry_multiplicity
_atom_site_calc_flag
H17 H -0.3431(14) 1.0003(16) 0.0057(7) 0.035(3) Uiso 1 1 d
H7 H 0.3971(15) 0.7356(17) 0.2623(9) 0.045(4) Uiso 1 1 d
H10 H 0.5854(15) 0.6148(16) 0.0508(8) 0.043(4) Uiso 1 1 d
H11 H 0.3822(15) 0.7511(16) 0.0389(9) 0.043(4) Uiso 1 1 d
H13 H -0.0739(15) 0.6667(16) 0.0081(8) 0.041(4) Uiso 1 1 d
H8 H 0.6033(17) 0.5974(18) 0.2775(10) 0.056(4) Uiso 1 1 d
H14 H -0.2310(16) 0.5547(18) -0.0889(9) 0.050(4) Uiso 1 1 d
H15 H -0.4442(16) 0.6576(16) -0.1339(9) 0.045(4) Uiso 1 1 d
H9 H 0.6977(16) 0.5384(16) 0.1708(8) 0.042(4) Uiso 1 1 d
H16 H -0.4995(17) 0.8895(17) -0.0891(8) 0.048(4) Uiso 1 1 d
H19A H -0.307(2) 0.957(2) 0.2352(10) 0.071(5) Uiso 1 1 d
H19B H -0.2063(19) 0.859(2) 0.1965(11) 0.068(5) Uiso 1 1 d
H18C H -0.150(2) 1.387(2) 0.0634(12) 0.075(6) Uiso 1 1 d
H19C H -0.142(2) 0.979(3) 0.2530(13) 0.094(7) Uiso 1 1 d
H18B H -0.204(2) 1.322(2) 0.1349(12) 0.081(6) Uiso 1 1 d
H18A H -0.048(2) 1.325(2) 0.1338(13) 0.091(7) Uiso 1 1 d
C1 C 0.02954(10) 0.90324(12) 0.11337(6) 0.0301(2) Uani 1 1 d
C2 C -0.10129(10) 0.91962(11) 0.07401(6) 0.0266(2) Uani 1 1 d
C3 C -0.12779(10) 1.05965(11) 0.11422(6) 0.0294(2) Uani 1 1 d
C4 C 0.02296(11) 1.03598(12) 0.15764(7) 0.0352(3) Uani 1 1 d
C5 C 0.13656(10) 0.79173(12) 0.11583(6) 0.0309(2) Uani 1 1 d
C6 C 0.37593(10) 0.75515(11) 0.15032(6) 0.0288(2) Uani 1 1 d
C7 C 0.43743(12) 0.71083(13) 0.22053(7) 0.0345(2) Uani 1 1 d
C8 C 0.55803(12) 0.62991(14) 0.22775(7) 0.0376(3) Uani 1 1 d
C9 C 0.61305(11) 0.59553(13) 0.16523(7) 0.0339(2) Uani 1 1 d
C10 C 0.54773(12) 0.63858(13) 0.09483(7) 0.0353(2) Uani 1 1 d
C11 C 0.42766(12) 0.71972(13) 0.08687(7) 0.0343(2) Uani 1 1 d
C12 C -0.19359(10) 0.84536(11) 0.01582(6) 0.0253(2) Uani 1 1 d
C13 C -0.16109(11) 0.71198(12) -0.01251(6) 0.0311(2) Uani 1 1 d
C14 C -0.25370(12) 0.64522(13) -0.06802(7) 0.0353(2) Uani 1 1 d
C15 C -0.37899(12) 0.70952(13) -0.09608(6) 0.0346(2) Uani 1 1 d
C16 C -0.41259(11) 0.84159(13) -0.06898(6) 0.0331(2) Uani 1 1 d
C17 C -0.32082(11) 0.90915(12) -0.01321(6) 0.0287(2) Uani 1 1 d
C18 C -0.13866(19) 1.31267(15) 0.10189(11) 0.0533(4) Uani 1 1 d
C19 C -0.22251(19) 0.95346(17) 0.21388(10) 0.0522(4) Uani 1 1 d
O1 O 0.26075(7) 0.84746(9) 0.14481(5) 0.0356(2) Uani 1 1 d
O2 O 0.11792(8) 0.66902(9) 0.09749(6) 0.0480(3) Uani 1 1 d
O3 O -0.14756(8) 1.17521(8) 0.06541(5) 0.0360(2) Uani 1 1 d
O4 O -0.23511(8) 1.05861(9) 0.15561(5) 0.0361(2) Uani 1 1 d
O5 O 0.09759(10) 1.09941(11) 0.20622(6) 0.0564(3) Uani 1 1 d

loop_
_atom_site_aniso_label
_atom_site_aniso_U_11
_atom_site_aniso_U_22
_atom_site_aniso_U_33
_atom_site_aniso_U_23
_atom_site_aniso_U_13
_atom_site_aniso_U_12
C1 0.0222(5) 0.0269(5) 0.0397(6) -0.0035(4) 0.0013(4) 0.0030(4)
C2 0.0221(4) 0.0230(5) 0.0345(5) -0.0017(4) 0.0042(4) 0.0026(4)
C3 0.0225(5) 0.0265(5) 0.0379(6) -0.0059(4) 0.0014(4) 0.0039(4)
C4 0.0251(5) 0.0322(6) 0.0454(6) -0.0078(5) -0.0020(4) 0.0031(4)
C5 0.0215(5) 0.0290(5) 0.0402(6) -0.0012(4) 0.0000(4) 0.0040(4)
C6 0.0181(4) 0.0258(5) 0.0412(6) -0.0007(4) 0.0010(4) 0.0023(4)
C7 0.0290(5) 0.0407(6) 0.0332(6) -0.0052(5) 0.0039(4) 0.0052(4)
C8 0.0324(6) 0.0423(6) 0.0345(6) -0.0007(5) -0.0043(5) 0.0093(5)
C9 0.0230(5) 0.0323(5) 0.0451(6) -0.0032(5) 0.0021(4) 0.0054(4)
C10 0.0306(5) 0.0389(6) 0.0382(6) 0.0002(5) 0.0112(5) 0.0028(5)
C11 0.0303(5) 0.0375(6) 0.0343(6) 0.0063(5) 0.0033(4) 0.0037(4)
C12 0.0218(4) 0.0244(5) 0.0295(5) -0.0005(4) 0.0039(4) 0.0008(4)
C13 0.0268(5) 0.0280(5) 0.0377(6) -0.0041(4) 0.0038(4) 0.0041(4)
C14 0.0389(6) 0.0292(5) 0.0368(6) -0.0072(5) 0.0042(5) 0.0013(5)
C15 0.0369(6) 0.0353(6) 0.0289(5) -0.0013(4) -0.0017(4) -0.0045(5)
C16 0.0282(5) 0.0367(6) 0.0321(5) 0.0033(4) -0.0013(4) 0.0029(4)
C17 0.0262(5) 0.0271(5) 0.0319(5) -0.0002(4) 0.0027(4) 0.0048(4)
C18 0.0653(10) 0.0248(6) 0.0723(10) -0.0093(6) 0.0194(8) 0.0044(6)
C19 0.0586(9) 0.0458(8) 0.0572(9) 0.0038(7) 0.0242(8) 0.0057(7)
O1 0.0204(4) 0.0302(4) 0.0534(5) -0.0059(3) -0.0018(3) 0.0053(3)
O2 0.0268(4) 0.0289(4) 0.0830(7) -0.0097(4) -0.0053(4) 0.0063(3)
O3 0.0362(4) 0.0229(4) 0.0483(5) -0.0025(3) 0.0052(4) 0.0047(3)
O4 0.0296(4) 0.0369(4) 0.0429(4) -0.0057(3) 0.0091(3) 0.0059(3)
O5 0.0376(5) 0.0524(6) 0.0701(7) -0.0286(5) -0.0157(5) 0.0053(4)

loop_
_atom_type_symbol
_atom_type_description
_atom_type_scat_dispersion_real
_atom_type_scat_dispersion_imag
_atom_type_scat_source
C C 0.0033 0.0016 'International Tables Vol C Tables 4.2.6.8 and 6.1.1.4'
H H 0.0000 0.0000 'International Tables Vol C Tables 4.2.6.8 and 6.1.1.4'
O O 0.0106 0.0060 'International Tables Vol C Tables 4.2.6.8 and 6.1.1.4'

loop_
_geom_angle_atom_site_label_1
_geom_angle_atom_site_label_2
_geom_angle_atom_site_label_3
_geom_angle
C2 C1 C5 134.22(10)
C2 C1 C4 93.63(9)
C5 C1 C4 132.05(10)
C1 C2 C12 138.04(10)
C1 C2 C3 93.99(8)
C12 C2 C3 127.97(9)
O3 C3 O4 108.25(8)
O3 C3 C2 111.83(9)
O4 C3 C2 117.08(9)
O3 C3 C4 116.39(9)
O4 C3 C4 117.84(9)
C2 C3 C4 83.96(7)
O5 C4 C1 136.85(11)
O5 C4 C3 134.73(11)
C1 C4 C3 88.42(8)
O2 C5 O1 124.14(10)
O2 C5 C1 126.19(10)
O1 C5 C1 109.63(9)
C7 C6 C11 122.31(10)
C7 C6 O1 117.81(10)
C11 C6 O1 119.76(10)
C6 C7 C8 118.68(11)
C6 C7 H7 119.4(9)
C8 C7 H7 121.9(9)
C9 C8 C7 120.00(11)
C9 C8 H8 120.2(10)
C7 C8 H8 119.8(10)
C8 C9 C10 120.37(10)
C8 C9 H9 119.5(8)
C10 C9 H9 120.1(8)
C9 C10 C11 120.20(11)
C9 C10 H10 120.9(9)
C11 C10 H10 118.9(9)
C6 C11 C10 118.41(11)
C6 C11 H11 120.4(9)
C10 C11 H11 121.2(9)
C13 C12 C17 118.91(10)
C13 C12 C2 122.50(9)
C17 C12 C2 118.59(9)
C14 C13 C12 120.08(10)
C14 C13 H13 120.8(9)
C12 C13 H13 119.1(9)
C13 C14 C15 120.33(11)
C13 C14 H14 120.6(10)
C15 C14 H14 119.0(10)
C16 C15 C14 120.39(11)
C16 C15 H15 121.2(9)
C14 C15 H15 118.4(9)
C17 C16 C15 119.76(10)
C17 C16 H16 118.9(9)
C15 C16 H16 121.3(9)
C16 C17 C12 120.53(10)
C16 C17 H17 120.3(8)
C12 C17 H17 119.2(8)
O3 C18 H18C 108.2(12)
O3 C18 H18B 111.9(13)
H18C C18 H18B 112.3(17)
O3 C18 H18A 110.7(13)
H18C C18 H18A 108.3(17)
H18B C18 H18A 105.4(18)
O4 C19 H19A 107.5(11)
O4 C19 H19B 112.5(12)
H19A C19 H19B 111.5(16)
O4 C19 H19C 108.6(13)
H19A C19 H19C 109.5(17)
H19B C19 H19C 107.2(18)
C5 O1 C6 117.14(8)
C3 O3 C18 114.04(11)
C3 O4 C19 115.15(10)

loop_
_geom_bond_atom_site_label_1
_geom_bond_atom_site_label_2
_geom_bond_distance
C1 C2 1.3683(14)
C1 C5 1.4748(14)
C1 C4 1.4814(15)
C2 C12 1.4432(14)
C2 C3 1.5383(14)
C3 O3 1.3853(14)
C3 O4 1.3995(13)
C3 C4 1.5700(15)
C4 O5 1.1996(14)
C5 O2 1.1952(14)
C5 O1 1.3481(13)
C6 C7 1.3744(16)
C6 C11 1.3776(16)
C6 O1 1.4130(12)
C7 C8 1.3935(16)
C7 H7 0.943(15)
C8 C9 1.3773(17)
C8 H8 0.981(17)
C9 C10 1.3846(17)
C9 H9 0.979(15)
C10 C11 1.3896(16)
C10 H10 0.963(15)
C11 H11 0.952(15)
C12 C13 1.4022(14)
C12 C17 1.4036(14)
C13 C14 1.3824(16)
C13 H13 0.971(15)
C14 C15 1.3861(17)
C14 H14 0.966(16)
C15 C16 1.3856(17)
C15 H15 0.982(16)
C16 C17 1.3844(16)
C16 H16 0.978(16)
C17 H17 0.955(14)
C18 O3 1.4364(15)
C18 H18C 0.98(2)
C18 H18B 0.96(2)
C18 H18A 0.98(2)
C19 O4 1.4300(18)
C19 H19A 0.97(2)
C19 H19B 0.95(2)
C19 H19C 0.99(2)

loop_
_geom_torsion_atom_site_label_1
_geom_torsion_atom_site_label_2
_geom_torsion_atom_site_label_3
_geom_torsion_atom_site_label_4
_geom_torsion
C5 C1 C2 C12 -3.8(2)
C4 C1 C2 C12 179.73(13)
C5 C1 C2 C3 176.33(13)
C4 C1 C2 C3 -0.14(9)
C1 C2 C3 O3 116.17(10)
C12 C2 C3 O3 -63.71(14)
C1 C2 C3 O4 -118.12(10)
C12 C2 C3 O4 61.99(15)
C1 C2 C3 C4 0.13(9)
C12 C2 C3 C4 -179.76(11)
C2 C1 C4 O5 179.40(17)
C5 C1 C4 O5 2.8(3)
C2 C1 C4 C3 0.13(9)
C5 C1 C4 C3 -176.46(13)
O3 C3 C4 O5 69.18(19)
O4 C3 C4 O5 -61.9(2)
C2 C3 C4 O5 -179.41(17)
O3 C3 C4 C1 -111.53(10)
O4 C3 C4 C1 117.38(10)
C2 C3 C4 C1 -0.12(8)
C2 C1 C5 O2 -22.3(2)
C4 C1 C5 O2 152.96(14)
C2 C1 C5 O1 159.92(13)
C4 C1 C5 O1 -24.83(17)
C11 C6 C7 C8 1.46(18)
O1 C6 C7 C8 -174.58(10)
C6 C7 C8 C9 -0.19(19)
C7 C8 C9 C10 -1.25(19)
C8 C9 C10 C11 1.46(19)
C7 C6 C11 C10 -1.25(18)
O1 C6 C11 C10 174.71(10)
C9 C10 C11 C6 -0.23(18)
C1 C2 C12 C13 5.2(2)
C3 C2 C12 C13 -174.95(10)
C1 C2 C12 C17 -175.00(13)
C3 C2 C12 C17 4.83(16)
C17 C12 C13 C14 -0.11(16)
C2 C12 C13 C14 179.67(11)
C12 C13 C14 C15 0.06(18)
C13 C14 C15 C16 0.22(18)
C14 C15 C16 C17 -0.44(18)
C15 C16 C17 C12 0.39(17)
C13 C12 C17 C16 -0.11(16)
C2 C12 C17 C16 -179.90(10)
O2 C5 O1 C6 2.98(18)
C1 C5 O1 C6 -179.17(9)
C7 C6 O1 C5 -108.96(12)
C11 C6 O1 C5 74.90(13)
O4 C3 O3 C18 64.20(13)
C2 C3 O3 C18 -165.38(11)
C4 C3 O3 C18 -71.24(13)
O3 C3 O4 C19 -174.22(11)
C2 C3 O4 C19 58.31(14)
C4 C3 O4 C19 -39.52(14)
